data_4075196
loop_
_publ_author_name
'Choi, Hojae'
'Chen, Weichun'
'Aistars, Arnis'
'Lough, Alan J.'
'Sheridan, John B.'

_publ_section_title
;
 Bis(alkyne)cycloheptadienyl and Bis(alkyne)\s,\h3-cycloheptenediyl
 Complexes of Tungsten
;
_journal_issue 10
_journal_name_full Organometallics
_journal_page_first 2574
_journal_paper_doi 10.1021/om060111s
_journal_volume 25
_journal_year 2006
_chemical_formula_moiety 'C42 H34 O W, 0.5(C H2 Cl2)'
_chemical_formula_sum 'C42.5 H35 Cl O W'
_chemical_formula_weight 781.01
_chemical_name_systematic
; 
 ? 
;
_space_group_IT_number 14
_symmetry_cell_setting monoclinic
_symmetry_space_group_name_Hall '-P 2ybc'
_symmetry_space_group_name_H-M 'P 1 21/c 1'
_atom_sites_solution_hydrogens geom
_atom_sites_solution_primary direct
_atom_sites_solution_secondary difmap
_audit_creation_method SHELXL-97
_cell_angle_alpha 90.00
_cell_angle_beta 110.249(1)
_cell_angle_gamma 90.00
_cell_formula_units_Z 4
_cell_length_a 16.9094(4)
_cell_length_b 9.8757(2)
_cell_length_c 21.4777(4)
_cell_measurement_reflns_used 27732
_cell_measurement_temperature 150(2)
_cell_measurement_theta_max 30.1
_cell_measurement_theta_min 2.6
_cell_volume 3364.95(12)
_computing_cell_refinement 'Denzo-SMN (Otwinowski & Minor, 1997)'
_computing_data_collection 'Collect (Nonius BV, 1997-2003)'
_computing_data_reduction Denzo-SMN
_computing_molecular_graphics 'SHELXTL V6.12'
_computing_publication_material 'SHELXTL V6.12'
_computing_structure_refinement 'SHELXTL V6.12 (Sheldrick, 2001)'
_computing_structure_solution 'SIR-92 (Altomare et al., 1993)'
_diffrn_ambient_temperature 150(1)
_diffrn_detector_area_resol_mean 9
_diffrn_measured_fraction_theta_full 0.986
_diffrn_measured_fraction_theta_max 0.986
_diffrn_measurement_device_type 'Bruker-Nonius KappaCCD'
_diffrn_measurement_method '\f scans and \w scans with \k offsets'
_diffrn_radiation_monochromator graphite
_diffrn_radiation_source 'fine-focus sealed tube'
_diffrn_radiation_type MoK\a
_diffrn_radiation_wavelength 0.71073
_diffrn_reflns_av_R_equivalents 0.0000
_diffrn_reflns_av_sigmaI/netI 0.0715
_diffrn_reflns_limit_h_max 23
_diffrn_reflns_limit_h_min 0
_diffrn_reflns_limit_k_max 13
_diffrn_reflns_limit_k_min 0
_diffrn_reflns_limit_l_max 28
_diffrn_reflns_limit_l_min -30
_diffrn_reflns_number 9784
_diffrn_reflns_theta_full 30.11
_diffrn_reflns_theta_max 30.11
_diffrn_reflns_theta_min 2.57
_diffrn_standards_decay_% 0
_diffrn_standards_interval_count 0
_diffrn_standards_interval_time 0
_diffrn_standards_number 0
_exptl_absorpt_coefficient_mu 3.545
_exptl_absorpt_correction_T_max 0.6184
_exptl_absorpt_correction_T_min 0.5093
_exptl_absorpt_correction_type multi-scan
_exptl_absorpt_process_details 'Denzo-SMN (Otwinowski & Minor, 1997)'
_exptl_crystal_density_diffrn 1.542
_exptl_crystal_density_method 'not measured'
_exptl_crystal_description block
_exptl_crystal_F_000 1556
_exptl_crystal_size_max 0.22
_exptl_crystal_size_mid 0.20
_exptl_crystal_size_min 0.15
_refine_diff_density_max 2.322
_refine_diff_density_min -1.384
_refine_diff_density_rms 0.140
_refine_ls_extinction_coef 0.00032(6)
_refine_ls_extinction_expression Fc^*^=kFc[1+0.001xFc^2^\l^3^/sin(2\q)]^-1/4^
_refine_ls_extinction_method SHELXL
_refine_ls_goodness_of_fit_ref 1.030
_refine_ls_hydrogen_treatment constr
_refine_ls_matrix_type full
_refine_ls_number_parameters 425
_refine_ls_number_reflns 9784
_refine_ls_number_restraints 1
_refine_ls_restrained_S_all 1.030
_refine_ls_R_factor_all 0.0713
_refine_ls_R_factor_gt 0.0385
_refine_ls_shift/su_max 0.001
_refine_ls_shift/su_mean 0.000
_refine_ls_structure_factor_coef Fsqd
_refine_ls_weighting_details 'calc w=1/[\s^2^(Fo^2^)+(0.0214P)^2^ ] where P=(Fo^2^+2Fc^2^)/3'
_refine_ls_weighting_scheme calc
_refine_ls_wR_factor_gt 0.0667
_refine_ls_wR_factor_ref 0.0748
_reflns_number_gt 7000
_reflns_number_total 9784
_reflns_threshold_expression I>2\s(I)
_cod_data_source_file om060111ssi20060227_120637.cif
_cod_data_source_block k99274
_cod_depositor_comments
;
The following automatic conversions were performed:

'_symmetry_cell_setting' value 'Monoclinic' changed to 'monoclinic'
according to /home/saulius/struct/CIF-dictionaries/cif_core.dic
dictionary named 'cif_core.dic' version 2.4.1 from 2010-06-29.

Automatic conversion script
Id: cif_fix_values 1715 2011-07-08 13:25:40Z adriana 
;
_cod_original_cell_volume 3364.94(12)
_cod_original_sg_symbol_H-M 'P 21/c'
_cod_original_formula_sum 'C42.50 H35 Cl O W'
_cod_database_code 4075196

loop_
_symmetry_equiv_pos_as_xyz
'x, y, z'
'-x, y+1/2, -z+1/2'
'-x, -y, -z'
'x, -y-1/2, z-1/2'

loop_
_atom_site_label
_atom_site_type_symbol
_atom_site_fract_x
_atom_site_fract_y
_atom_site_fract_z
_atom_site_U_iso_or_equiv
_atom_site_adp_type
_atom_site_occupancy
_atom_site_symmetry_multiplicity
_atom_site_calc_flag
_atom_site_refinement_flags
_atom_site_disorder_assembly
_atom_site_disorder_group
W1 W 0.238734(8) 0.760827(12) 0.188211(6) 0.02158(5) Uani 1 1 d . . .
O1 O 0.28299(18) 0.7818(3) 0.34366(12) 0.0442(7) Uani 1 1 d . . .
C1 C 0.2028(2) 0.9761(3) 0.20091(16) 0.0258(7) Uani 1 1 d . . .
H1A H 0.2439 1.0158 0.2423 0.031 Uiso 1 1 calc R . .
C2 C 0.1168(2) 0.9515(3) 0.20992(16) 0.0278(8) Uani 1 1 d . . .
H2A H 0.1291 0.9428 0.2588 0.033 Uiso 1 1 calc R . .
C3 C 0.0905(2) 0.8122(3) 0.18081(16) 0.0308(8) Uani 1 1 d . . .
H3A H 0.0624 0.7500 0.2035 0.037 Uiso 1 1 calc R . .
C4 C 0.0948(2) 0.7735(3) 0.11991(17) 0.0288(8) Uani 1 1 d . . .
H4A H 0.0664 0.6866 0.1006 0.035 Uiso 1 1 calc R . .
C5 C 0.1443(2) 0.8379(3) 0.08651(15) 0.0271(8) Uani 1 1 d . . .
H5A H 0.1471 0.7859 0.0474 0.033 Uiso 1 1 calc R . .
C6 C 0.1446(2) 0.9905(3) 0.07771(16) 0.0363(9) Uani 1 1 d . . .
H6A H 0.0863 1.0253 0.0654 0.044 Uiso 1 1 calc R . .
H6B H 0.1655 1.0122 0.0411 0.044 Uiso 1 1 calc R . .
C7 C 0.2004(2) 1.0602(3) 0.14120(15) 0.0316(8) Uani 1 1 d . . .
H7A H 0.2582 1.0707 0.1402 0.038 Uiso 1 1 calc R . .
H7B H 0.1778 1.1514 0.1444 0.038 Uiso 1 1 calc R . .
C8 C 0.2650(2) 0.7712(3) 0.28795(19) 0.0300(8) Uani 1 1 d . . .
C9 C 0.0521(2) 1.0644(3) 0.18612(16) 0.0278(8) Uani 1 1 d . . .
C10 C -0.0218(2) 1.0523(4) 0.13198(17) 0.0387(9) Uani 1 1 d . . .
H10A H -0.0345 0.9688 0.1087 0.046 Uiso 1 1 calc R . .
C11 C -0.0779(3) 1.1601(4) 0.11117(18) 0.0471(11) Uani 1 1 d . . .
H11A H -0.1281 1.1498 0.0739 0.057 Uiso 1 1 calc R . .
C12 C -0.0603(3) 1.2824(4) 0.1448(2) 0.0441(11) Uani 1 1 d . . .
H12A H -0.0983 1.3563 0.1307 0.053 Uiso 1 1 calc R . .
C13 C 0.0126(3) 1.2957(4) 0.1987(2) 0.0401(10) Uani 1 1 d . . .
H13A H 0.0250 1.3793 0.2220 0.048 Uiso 1 1 calc R . .
C14 C 0.0686(2) 1.1874(4) 0.21964(17) 0.0338(9) Uani 1 1 d . . .
H14A H 0.1186 1.1979 0.2572 0.041 Uiso 1 1 calc R . .
C15 C 0.2313(2) 0.5517(3) 0.21017(16) 0.0272(8) Uani 1 1 d . . .
C16 C 0.2129(2) 0.5647(3) 0.14653(16) 0.0261(7) Uani 1 1 d . . .
C17 C 0.3392(2) 0.8005(3) 0.15741(15) 0.0251(7) Uani 1 1 d . . .
C18 C 0.3687(2) 0.7899(3) 0.22246(16) 0.0236(7) Uani 1 1 d . . .
C19 C 0.2442(2) 0.4525(3) 0.26304(15) 0.0268(8) Uani 1 1 d . . .
C20 C 0.2948(2) 0.3398(3) 0.26722(17) 0.0332(8) Uani 1 1 d . . .
H20A H 0.3196 0.3251 0.2342 0.040 Uiso 1 1 calc R . .
C21 C 0.3096(3) 0.2489(3) 0.31877(19) 0.0396(9) Uani 1 1 d . . .
H21A H 0.3455 0.1734 0.3218 0.048 Uiso 1 1 calc R . .
C22 C 0.2716(3) 0.2681(4) 0.36643(19) 0.0458(11) Uani 1 1 d . . .
H22A H 0.2813 0.2056 0.4019 0.055 Uiso 1 1 calc R . .
C23 C 0.2201(3) 0.3788(4) 0.36149(17) 0.0421(10) Uani 1 1 d . . .
H23A H 0.1938 0.3915 0.3936 0.050 Uiso 1 1 calc R . .
C24 C 0.2061(2) 0.4709(3) 0.31078(16) 0.0332(9) Uani 1 1 d . . .
H24A H 0.1706 0.5469 0.3082 0.040 Uiso 1 1 calc R . .
C25 C 0.1810(2) 0.4932(3) 0.08282(15) 0.0270(8) Uani 1 1 d . . .
C26 C 0.2135(2) 0.5223(3) 0.03278(16) 0.0312(8) Uani 1 1 d . . .
H26A H 0.2563 0.5887 0.0398 0.037 Uiso 1 1 calc R . .
C27 C 0.1829(2) 0.4534(4) -0.02754(17) 0.0365(9) Uani 1 1 d . . .
H27A H 0.2054 0.4723 -0.0615 0.044 Uiso 1 1 calc R . .
C28 C 0.1201(2) 0.3582(4) -0.03809(18) 0.0423(10) Uani 1 1 d . . .
H28A H 0.0996 0.3112 -0.0792 0.051 Uiso 1 1 calc R . .
C29 C 0.0869(2) 0.3308(4) 0.01069(18) 0.0410(10) Uani 1 1 d . . .
H29A H 0.0428 0.2664 0.0029 0.049 Uiso 1 1 calc R . .
C30 C 0.1178(2) 0.3971(3) 0.07129(17) 0.0356(9) Uani 1 1 d . . .
H30A H 0.0956 0.3764 0.1051 0.043 Uiso 1 1 calc R . .
C31 C 0.3734(2) 0.8227(3) 0.10373(15) 0.0246(7) Uani 1 1 d . . .
C32 C 0.4587(2) 0.8126(4) 0.11538(17) 0.0336(8) Uani 1 1 d . . .
H32A H 0.4961 0.7906 0.1586 0.040 Uiso 1 1 calc R . .
C33 C 0.4902(2) 0.8341(4) 0.06478(18) 0.0406(9) Uani 1 1 d . . .
H33A H 0.5490 0.8270 0.0734 0.049 Uiso 1 1 calc R . .
C34 C 0.4363(3) 0.8661(4) 0.00185(18) 0.0391(10) Uani 1 1 d . . .
H34A H 0.4581 0.8808 -0.0329 0.047 Uiso 1 1 calc R . .
C35 C 0.3521(2) 0.8765(3) -0.01047(16) 0.0358(9) Uani 1 1 d . . .
H35A H 0.3152 0.8995 -0.0537 0.043 Uiso 1 1 calc R . .
C36 C 0.3196(2) 0.8537(3) 0.03965(15) 0.0309(8) Uani 1 1 d . . .
H36A H 0.2605 0.8592 0.0304 0.037 Uiso 1 1 calc R . .
C37 C 0.4477(2) 0.7989(3) 0.27921(15) 0.0234(7) Uani 1 1 d . . .
C38 C 0.4988(2) 0.9130(3) 0.28862(16) 0.0304(8) Uani 1 1 d . . .
H38A H 0.4806 0.9882 0.2596 0.036 Uiso 1 1 calc R . .
C39 C 0.5752(2) 0.9182(4) 0.33942(17) 0.0359(9) Uani 1 1 d . . .
H39A H 0.6089 0.9976 0.3458 0.043 Uiso 1 1 calc R . .
C40 C 0.6035(2) 0.8086(4) 0.38135(17) 0.0344(9) Uani 1 1 d . . .
H40A H 0.6571 0.8112 0.4156 0.041 Uiso 1 1 calc R . .
C41 C 0.5530(2) 0.6950(4) 0.37301(16) 0.0317(8) Uani 1 1 d . . .
H41A H 0.5722 0.6195 0.4017 0.038 Uiso 1 1 calc R . .
C42 C 0.4747(2) 0.6905(3) 0.32323(15) 0.0282(8) Uani 1 1 d . . .
H42A H 0.4394 0.6137 0.3190 0.034 Uiso 1 1 calc R . .
C1S C 0.4983(2) 1.0230(10) 0.5266(4) 0.079(3) Uani 0.50 1 d PD A -1
H1SA H 0.4923 1.1186 0.5382 0.095 Uiso 0.50 1 calc PR A -1
H1SB H 0.4896 0.9641 0.5609 0.095 Uiso 0.50 1 calc PR A -1
Cl1 Cl 0.5994(2) 0.9954(4) 0.52200(16) 0.0684(9) Uani 0.50 1 d PD A -1
Cl2 Cl 0.4238(2) 0.9844(4) 0.4478(2) 0.0950(12) Uani 0.50 1 d PD A -1

loop_
_atom_site_aniso_label
_atom_site_aniso_U_11
_atom_site_aniso_U_22
_atom_site_aniso_U_33
_atom_site_aniso_U_23
_atom_site_aniso_U_13
_atom_site_aniso_U_12
W1 0.01950(8) 0.02414(8) 0.01950(8) -0.00011(6) 0.00470(5) -0.00065(6)
O1 0.051(2) 0.0564(18) 0.0219(14) -0.0029(12) 0.0087(13) -0.0056(14)
C1 0.023(2) 0.0241(17) 0.0283(18) -0.0016(14) 0.0065(16) -0.0011(14)
C2 0.026(2) 0.0281(18) 0.0286(19) -0.0005(14) 0.0084(16) -0.0008(15)
C3 0.027(2) 0.0333(19) 0.032(2) 0.0017(16) 0.0102(17) -0.0002(16)
C4 0.0226(19) 0.0286(18) 0.0315(19) 0.0007(15) 0.0046(16) 0.0005(14)
C5 0.023(2) 0.0333(19) 0.0217(17) -0.0001(14) 0.0037(15) -0.0007(15)
C6 0.037(2) 0.038(2) 0.036(2) 0.0070(17) 0.0144(19) 0.0069(17)
C7 0.030(2) 0.0273(19) 0.037(2) 0.0032(15) 0.0112(18) 0.0020(15)
C8 0.029(2) 0.0246(18) 0.036(2) -0.0004(15) 0.0103(17) -0.0023(14)
C9 0.022(2) 0.034(2) 0.0289(19) 0.0008(15) 0.0103(16) 0.0022(15)
C10 0.033(2) 0.048(2) 0.035(2) -0.0054(18) 0.0125(19) 0.0060(19)
C11 0.038(3) 0.069(3) 0.034(2) 0.005(2) 0.011(2) 0.015(2)
C12 0.044(3) 0.053(3) 0.043(2) 0.019(2) 0.025(2) 0.024(2)
C13 0.044(3) 0.031(2) 0.053(3) 0.0009(19) 0.027(2) 0.0051(18)
C14 0.032(2) 0.037(2) 0.035(2) -0.0003(17) 0.0151(18) 0.0016(17)
C15 0.026(2) 0.0266(18) 0.0286(19) -0.0023(14) 0.0094(16) -0.0034(14)
C16 0.0195(19) 0.0277(18) 0.0273(19) 0.0006(14) 0.0034(15) 0.0024(14)
C17 0.025(2) 0.0228(16) 0.0271(18) -0.0007(14) 0.0080(15) -0.0005(14)
C18 0.0219(19) 0.0231(16) 0.0243(18) -0.0001(13) 0.0061(15) -0.0016(13)
C19 0.026(2) 0.0260(18) 0.0233(18) 0.0010(14) 0.0027(15) -0.0069(15)
C20 0.031(2) 0.030(2) 0.033(2) 0.0007(16) 0.0049(17) -0.0041(16)
C21 0.031(2) 0.031(2) 0.048(2) 0.0080(17) 0.0023(19) -0.0048(16)
C22 0.048(3) 0.045(2) 0.033(2) 0.0141(18) -0.002(2) -0.019(2)
C23 0.051(3) 0.042(2) 0.035(2) 0.0027(18) 0.016(2) -0.015(2)
C24 0.041(2) 0.0280(19) 0.031(2) 0.0024(15) 0.0128(18) -0.0087(16)
C25 0.032(2) 0.0233(17) 0.0203(18) 0.0004(13) 0.0018(16) 0.0045(15)
C26 0.031(2) 0.0279(18) 0.031(2) -0.0013(15) 0.0059(17) 0.0031(15)
C27 0.036(2) 0.043(2) 0.028(2) -0.0011(16) 0.0085(18) 0.0146(18)
C28 0.048(3) 0.035(2) 0.030(2) -0.0087(17) -0.0025(19) 0.0093(19)
C29 0.043(3) 0.028(2) 0.038(2) -0.0048(17) -0.0033(19) -0.0061(18)
C30 0.037(2) 0.0276(19) 0.036(2) 0.0039(16) 0.0037(18) -0.0010(16)
C31 0.027(2) 0.0217(16) 0.0253(18) -0.0014(14) 0.0086(16) -0.0031(14)
C32 0.031(2) 0.042(2) 0.0269(19) 0.0048(16) 0.0090(17) 0.0027(17)
C33 0.028(2) 0.053(3) 0.045(2) 0.006(2) 0.017(2) 0.0034(19)
C34 0.048(3) 0.042(2) 0.038(2) 0.0030(18) 0.028(2) -0.0009(19)
C35 0.043(3) 0.041(2) 0.0210(19) -0.0005(16) 0.0084(18) -0.0012(18)
C36 0.023(2) 0.039(2) 0.0285(19) 0.0003(16) 0.0064(16) -0.0027(16)
C37 0.0232(19) 0.0266(17) 0.0204(17) -0.0054(14) 0.0076(15) 0.0006(14)
C38 0.030(2) 0.034(2) 0.0251(19) 0.0007(15) 0.0071(17) -0.0034(16)
C39 0.030(2) 0.039(2) 0.037(2) -0.0059(17) 0.0093(18) -0.0089(17)
C40 0.024(2) 0.048(2) 0.0255(19) -0.0081(17) 0.0013(16) -0.0025(17)
C41 0.028(2) 0.036(2) 0.0278(19) 0.0011(16) 0.0055(17) 0.0037(16)
C42 0.028(2) 0.0292(18) 0.0268(19) -0.0007(15) 0.0085(16) 0.0001(15)
C1S 0.087(9) 0.079(8) 0.093(9) 0.008(7) 0.059(8) 0.027(7)
Cl1 0.065(2) 0.0677(18) 0.070(2) -0.0021(15) 0.0216(16) 0.0187(15)
Cl2 0.069(3) 0.065(2) 0.118(4) 0.028(2) -0.009(2) 0.0026(19)

loop_
_atom_type_symbol
_atom_type_description
_atom_type_scat_dispersion_real
_atom_type_scat_dispersion_imag
_atom_type_scat_source
C C 0.0033 0.0016 'International Tables Vol C Tables 4.2.6.8 and 6.1.1.4'
H H 0.0000 0.0000 'International Tables Vol C Tables 4.2.6.8 and 6.1.1.4'
O O 0.0106 0.0060 'International Tables Vol C Tables 4.2.6.8 and 6.1.1.4'
W W -0.8490 6.8722 'International Tables Vol C Tables 4.2.6.8 and 6.1.1.4'
Cl Cl 0.1484 0.1585 'International Tables Vol C Tables 4.2.6.8 and 6.1.1.4'

loop_
_geom_angle_atom_site_label_1
_geom_angle_atom_site_label_2
_geom_angle_atom_site_label_3
_geom_angle
C8 W1 C17 115.13(14)
C8 W1 C18 78.60(13)
C17 W1 C18 37.00(12)
C8 W1 C16 115.45(12)
C17 W1 C16 96.35(12)
C18 W1 C16 108.29(12)
C8 W1 C15 79.86(12)
C17 W1 C15 111.94(12)
C18 W1 C15 101.04(12)
C16 W1 C15 35.62(11)
C8 W1 C1 78.15(12)
C17 W1 C1 98.39(12)
C18 W1 C1 97.07(12)
C16 W1 C1 152.92(12)
C15 W1 C1 148.00(13)
C8 W1 C5 142.69(13)
C17 W1 C5 90.60(12)
C18 W1 C5 125.48(12)
C16 W1 C5 85.90(12)
C15 W1 C5 116.59(12)
C1 W1 C5 71.39(12)
C8 W1 C4 116.86(13)
C17 W1 C4 125.07(12)
C18 W1 C4 160.65(12)
C16 W1 C4 76.64(12)
C15 W1 C4 93.50(12)
C1 W1 C4 76.29(11)
C5 W1 C4 35.24(10)
C8 W1 C3 84.57(13)
C17 W1 C3 148.99(12)
C18 W1 C3 154.72(12)
C16 W1 C3 95.91(12)
C15 W1 C3 94.33(12)
C1 W1 C3 60.75(11)
C5 W1 C3 62.04(11)
C4 W1 C3 32.91(10)
C7 C1 C2 116.1(3)
C7 C1 W1 110.1(2)
C2 C1 W1 99.86(19)
C3 C2 C9 117.0(3)
C3 C2 C1 104.2(3)
C9 C2 C1 116.0(3)
C4 C3 C2 122.4(3)
C4 C3 W1 68.14(19)
C2 C3 W1 90.8(2)
C3 C4 C5 125.6(3)
C3 C4 W1 79.0(2)
C5 C4 W1 71.28(19)
C4 C5 C6 122.2(3)
C4 C5 W1 73.48(18)
C6 C5 W1 114.0(2)
C5 C6 C7 111.3(3)
C1 C7 C6 109.6(3)
O1 C8 W1 176.2(3)
C10 C9 C14 118.1(3)
C10 C9 C2 123.6(3)
C14 C9 C2 118.3(3)
C9 C10 C11 121.3(4)
C12 C11 C10 120.0(4)
C13 C12 C11 119.4(4)
C12 C13 C14 120.6(4)
C9 C14 C13 120.7(4)
C16 C15 C19 143.4(3)
C16 C15 W1 71.48(19)
C19 C15 W1 145.0(2)
C15 C16 C25 144.2(3)
C15 C16 W1 72.91(19)
C25 C16 W1 142.3(2)
C18 C17 C31 137.3(3)
C18 C17 W1 72.34(19)
C31 C17 W1 150.3(2)
C17 C18 C37 141.3(3)
C17 C18 W1 70.7(2)
C37 C18 W1 148.0(2)
C20 C19 C24 119.1(3)
C20 C19 C15 120.8(3)
C24 C19 C15 120.1(3)
C21 C20 C19 120.6(3)
C20 C21 C22 119.9(4)
C23 C22 C21 119.3(3)
C24 C23 C22 121.1(3)
C23 C24 C19 119.9(3)
C30 C25 C26 119.2(3)
C30 C25 C16 120.6(3)
C26 C25 C16 120.2(3)
C27 C26 C25 119.8(3)
C28 C27 C26 120.2(3)
C29 C28 C27 120.2(3)
C28 C29 C30 120.1(4)
C25 C30 C29 120.5(3)
C32 C31 C36 118.6(3)
C32 C31 C17 121.1(3)
C36 C31 C17 120.4(3)
C31 C32 C33 120.6(3)
C34 C33 C32 120.1(3)
C35 C34 C33 120.0(3)
C34 C35 C36 120.4(3)
C35 C36 C31 120.2(3)
C38 C37 C42 118.7(3)
C38 C37 C18 120.7(3)
C42 C37 C18 120.5(3)
C39 C38 C37 120.8(3)
C38 C39 C40 120.4(3)
C41 C40 C39 119.5(3)
C40 C41 C42 120.5(3)
C41 C42 C37 120.0(3)
Cl1 C1S Cl2 107.3(4)

loop_
_geom_bond_atom_site_label_1
_geom_bond_atom_site_label_2
_geom_bond_distance
W1 C8 2.034(4)
W1 C17 2.062(3)
W1 C18 2.083(3)
W1 C16 2.115(3)
W1 C15 2.132(3)
W1 C1 2.253(3)
W1 C5 2.342(3)
W1 C4 2.371(3)
W1 C3 2.507(3)
O1 C8 1.133(4)
C1 C7 1.516(4)
C1 C2 1.551(4)
C2 C3 1.513(4)
C2 C9 1.521(4)
C3 C4 1.388(4)
C4 C5 1.427(4)
C5 C6 1.519(4)
C6 C7 1.527(4)
C9 C10 1.387(5)
C9 C14 1.390(4)
C10 C11 1.392(5)
C11 C12 1.386(6)
C12 C13 1.375(6)
C13 C14 1.395(5)
C15 C16 1.299(4)
C15 C19 1.458(4)
C16 C25 1.467(4)
C17 C18 1.315(4)
C17 C31 1.474(4)
C18 C37 1.466(4)
C19 C20 1.389(4)
C19 C24 1.398(4)
C20 C21 1.379(4)
C21 C22 1.396(5)
C22 C23 1.378(5)
C23 C24 1.376(4)
C25 C30 1.385(5)
C25 C26 1.396(4)
C26 C27 1.394(4)
C27 C28 1.378(5)
C28 C29 1.375(5)
C29 C30 1.387(4)
C31 C32 1.379(4)
C31 C36 1.396(4)
C32 C33 1.382(4)
C33 C34 1.380(5)
C34 C35 1.360(5)
C35 C36 1.385(4)
C37 C38 1.392(4)
C37 C42 1.396(4)
C38 C39 1.374(5)
C39 C40 1.384(5)
C40 C41 1.383(5)
C41 C42 1.384(5)
C1S Cl1 1.766(4)
C1S Cl2 1.766(4)
